data_4102747
loop_
_publ_author_name
'Donald J. Knobloch'
'Emil Lobkovsky'
'Paul J. Chirik'

_publ_section_title
;
 Carbon Monoxide-Induced Dinitrogen Cleavage with Group 4 Metallocenes:
 Reaction Scope and Coupling to N-H Bond Formation and CO Deoxygenation
;
_journal_name_full 'Journal of the American Chemical Society'
_journal_page_first 10553
_journal_page_last 10564
_journal_paper_doi 10.1021/ja104025v
_journal_volume 132
_journal_year 2010
_chemical_formula_moiety 'C37 H52 Hf2 N2 O'
_chemical_formula_sum 'C37 H52 Hf2 N2 O'
_chemical_formula_weight 897.79
_chemical_name_systematic
; 
 ? 
;
_space_group_IT_number 15
_symmetry_cell_setting monoclinic
_symmetry_space_group_name_Hall '-C 2yc'
_symmetry_space_group_name_H-M 'C 1 2/c 1'
_atom_sites_solution_hydrogens mixed
_atom_sites_solution_primary direct
_atom_sites_solution_secondary difmap
_audit_creation_method SHELXL-97
_cell_angle_alpha 90.00
_cell_angle_beta 97.426(2)
_cell_angle_gamma 90.00
_cell_formula_units_Z 8
_cell_length_a 32.6360(13)
_cell_length_b 9.5086(4)
_cell_length_c 21.5096(10)
_cell_measurement_reflns_used 8289
_cell_measurement_temperature 173(2)
_cell_measurement_theta_max 30.03
_cell_measurement_theta_min 2.42
_cell_volume 6618.9(5)
_computing_cell_refinement 'Bruker SAINT+'
_computing_data_collection 'Bruker APEX2'
_computing_data_reduction 'Bruker SAINT+'
_computing_molecular_graphics 'Bruker SHELXTL'
_computing_publication_material 'Bruker SHELXTL'
_computing_structure_refinement 'SHELXL-97 (Sheldrick, 1997)'
_computing_structure_solution 'SHELXS-97 (Sheldrick, 1990)'
_diffrn_ambient_temperature 173(2)
_diffrn_measured_fraction_theta_full 0.991
_diffrn_measured_fraction_theta_max 0.991
_diffrn_measurement_device_type 'Bruker X8 APEX II diffractometer'
_diffrn_measurement_method 'phi and omega scans'
_diffrn_radiation_monochromator graphite
_diffrn_radiation_source 'fine-focus sealed tube'
_diffrn_radiation_type MoK\a
_diffrn_radiation_wavelength 0.71073
_diffrn_reflns_av_R_equivalents 0.0471
_diffrn_reflns_av_sigmaI/netI 0.0537
_diffrn_reflns_limit_h_max 46
_diffrn_reflns_limit_h_min -45
_diffrn_reflns_limit_k_max 7
_diffrn_reflns_limit_k_min -13
_diffrn_reflns_limit_l_max 30
_diffrn_reflns_limit_l_min -30
_diffrn_reflns_number 33223
_diffrn_reflns_theta_full 30.51
_diffrn_reflns_theta_max 30.51
_diffrn_reflns_theta_min 2.15
_diffrn_standards_number 0
_exptl_absorpt_coefficient_mu 6.301
_exptl_absorpt_correction_T_max 0.7435
_exptl_absorpt_correction_T_min 0.3655
_exptl_absorpt_correction_type multi-scan
_exptl_absorpt_process_details SADABS
_exptl_crystal_colour colorless
_exptl_crystal_density_diffrn 1.802
_exptl_crystal_density_method 'not measured'
_exptl_crystal_description block
_exptl_crystal_F_000 3520
_exptl_crystal_size_max 0.20
_exptl_crystal_size_mid 0.10
_exptl_crystal_size_min 0.05
_refine_diff_density_max 1.760
_refine_diff_density_min -1.151
_refine_diff_density_rms 0.175
_refine_ls_extinction_method none
_refine_ls_goodness_of_fit_ref 1.019
_refine_ls_hydrogen_treatment mixed
_refine_ls_matrix_type full
_refine_ls_number_parameters 399
_refine_ls_number_reflns 10026
_refine_ls_number_restraints 0
_refine_ls_restrained_S_all 1.019
_refine_ls_R_factor_all 0.0530
_refine_ls_R_factor_gt 0.0331
_refine_ls_shift/su_max 0.018
_refine_ls_shift/su_mean 0.000
_refine_ls_structure_factor_coef Fsqd
_refine_ls_weighting_details 'calc w=1/[\s^2^(Fo^2^)+(0.0267P)^2^+4.6736P] where P=(Fo^2^+2Fc^2^)/3'
_refine_ls_weighting_scheme calc
_refine_ls_wR_factor_gt 0.0643
_refine_ls_wR_factor_ref 0.0719
_reflns_number_gt 7599
_reflns_number_total 10026
_reflns_threshold_expression >2sigma(I)
_cod_data_source_file ja104025v_si_001_2.cif
_cod_data_source_block djk22
_cod_database_code 4102747

loop_
_symmetry_equiv_pos_as_xyz
'x, y, z'
'-x, y, -z+1/2'
'x+1/2, y+1/2, z'
'-x+1/2, y+1/2, -z+1/2'
'-x, -y, -z'
'x, -y, z-1/2'
'-x+1/2, -y+1/2, -z'
'x+1/2, -y+1/2, z-1/2'

loop_
_atom_site_label
_atom_site_type_symbol
_atom_site_fract_x
_atom_site_fract_y
_atom_site_fract_z
_atom_site_U_iso_or_equiv
_atom_site_adp_type
_atom_site_occupancy
_atom_site_symmetry_multiplicity
_atom_site_calc_flag
_atom_site_refinement_flags
Hf1 Hf 0.131080(5) 0.864658(17) 0.178405(8) 0.02053(5) Uani 1 1 d .
Hf2 Hf 0.113345(5) 0.711581(17) 0.017531(8) 0.01998(5) Uani 1 1 d .
O1 O 0.14627(17) 0.4556(4) 0.2827(2) 0.0849(16) Uani 1 1 d .
N1 N 0.14662(10) 0.8094(3) 0.09326(16) 0.0232(7) Uani 1 1 d .
H1B H 0.1721 0.8311 0.0878 0.028 Uiso 1 1 calc R
N2 N 0.13695(11) 0.6623(4) 0.22264(18) 0.0291(8) Uani 1 1 d .
C1 C 0.06876(12) 0.9784(4) 0.1223(2) 0.0285(10) Uani 1 1 d .
H1A H 0.0742 1.0391 0.0893 0.034 Uiso 1 1 calc R
C2 C 0.05931(12) 0.8322(5) 0.1156(2) 0.0242(9) Uani 1 1 d .
C3 C 0.05669(12) 0.7817(5) 0.1768(2) 0.0281(9) Uani 1 1 d .
C4 C 0.06266(13) 0.8958(6) 0.2197(2) 0.0350(11) Uani 1 1 d .
C5 C 0.06891(13) 1.0196(5) 0.1854(2) 0.0344(11) Uani 1 1 d .
C6 C 0.05214(13) 0.7511(5) 0.0559(2) 0.0264(9) Uani 1 1 d .
H6A H 0.0293(12) 0.788(4) 0.027(2) 0.021(11) Uiso 1 1 d .
H6B H 0.0413(14) 0.659(5) 0.064(2) 0.039(14) Uiso 1 1 d .
C7 C 0.04356(15) 0.6360(5) 0.1926(2) 0.0390(12) Uani 1 1 d .
H7A H 0.0137 0.6259 0.1804 0.058 Uiso 1 1 calc R
H7B H 0.0502 0.6202 0.2378 0.058 Uiso 1 1 calc R
H7C H 0.0582 0.5669 0.1699 0.058 Uiso 1 1 calc R
C8 C 0.05906(16) 0.8880(7) 0.2884(2) 0.0526(15) Uani 1 1 d .
H8A H 0.0743 0.9663 0.3102 0.079 Uiso 1 1 calc R
H8B H 0.0706 0.7987 0.3053 0.079 Uiso 1 1 calc R
H8C H 0.0299 0.8939 0.2947 0.079 Uiso 1 1 calc R
C9 C 0.06764(15) 1.1679(6) 0.2082(3) 0.0491(15) Uani 1 1 d .
H9A H 0.0390 1.2012 0.2030 0.074 Uiso 1 1 calc R
H9B H 0.0842 1.2278 0.1839 0.074 Uiso 1 1 calc R
H9C H 0.0789 1.1720 0.2526 0.074 Uiso 1 1 calc R
C10 C 0.16032(13) 1.0448(5) 0.2557(2) 0.0273(9) Uani 1 1 d .
H10A H 0.1413 1.0969 0.2765 0.033 Uiso 1 1 calc R
C11 C 0.17363(13) 1.0811(4) 0.1974(2) 0.0280(10) Uani 1 1 d .
C12 C 0.20298(12) 0.9794(5) 0.1850(2) 0.0304(10) Uani 1 1 d .
C13 C 0.20638(13) 0.8789(5) 0.2333(2) 0.0293(10) Uani 1 1 d .
C14 C 0.17992(13) 0.9190(5) 0.2778(2) 0.0287(10) Uani 1 1 d .
C15 C 0.16386(16) 1.2144(5) 0.1609(3) 0.0423(13) Uani 1 1 d .
H15A H 0.1855 1.2326 0.1344 0.064 Uiso 1 1 calc R
H15B H 0.1625 1.2930 0.1900 0.064 Uiso 1 1 calc R
H15C H 0.1372 1.2044 0.1345 0.064 Uiso 1 1 calc R
C16 C 0.22982(14) 0.9844(6) 0.1335(2) 0.0439(13) Uani 1 1 d .
H16A H 0.2163 1.0408 0.0986 0.066 Uiso 1 1 calc R
H16B H 0.2343 0.8887 0.1188 0.066 Uiso 1 1 calc R
H16C H 0.2565 1.0269 0.1493 0.066 Uiso 1 1 calc R
C17 C 0.23582(15) 0.7573(5) 0.2409(3) 0.0484(14) Uani 1 1 d .
H17A H 0.2624 0.7885 0.2631 0.073 Uiso 1 1 calc R
H17B H 0.2399 0.7210 0.1995 0.073 Uiso 1 1 calc R
H17C H 0.2244 0.6828 0.2651 0.073 Uiso 1 1 calc R
C18 C 0.17701(17) 0.8499(5) 0.3390(2) 0.0437(13) Uani 1 1 d .
H18A H 0.1686 0.7517 0.3320 0.066 Uiso 1 1 calc R
H18B H 0.1565 0.8992 0.3605 0.066 Uiso 1 1 calc R
H18C H 0.2040 0.8533 0.3649 0.066 Uiso 1 1 calc R
C19 C 0.12109(13) 0.4884(4) 0.0793(2) 0.0259(9) Uani 1 1 d .
H19A H 0.1161 0.4970 0.1217 0.031 Uiso 1 1 calc R
C20 C 0.09161(12) 0.4534(4) 0.0284(2) 0.0276(9) Uani 1 1 d .
C21 C 0.11121(13) 0.4556(4) -0.0263(2) 0.0292(10) Uani 1 1 d .
C22 C 0.15343(13) 0.4898(4) -0.0086(2) 0.0279(9) Uani 1 1 d .
C23 C 0.15953(12) 0.5087(4) 0.0569(2) 0.0271(9) Uani 1 1 d .
C24 C 0.04904(13) 0.3992(5) 0.0326(3) 0.0369(12) Uani 1 1 d .
H24A H 0.0490 0.2963 0.0299 0.055 Uiso 1 1 calc R
H24B H 0.0298 0.4377 -0.0019 0.055 Uiso 1 1 calc R
H24C H 0.0404 0.4280 0.0727 0.055 Uiso 1 1 calc R
C25 C 0.09316(16) 0.4035(5) -0.0902(2) 0.0421(12) Uani 1 1 d .
H25A H 0.1060 0.4536 -0.1224 0.063 Uiso 1 1 calc R
H25B H 0.0633 0.4206 -0.0963 0.063 Uiso 1 1 calc R
H25C H 0.0984 0.3024 -0.0933 0.063 Uiso 1 1 calc R
C26 C 0.18726(15) 0.4767(5) -0.0490(3) 0.0413(12) Uani 1 1 d .
H26A H 0.1963 0.3784 -0.0496 0.062 Uiso 1 1 calc R
H26B H 0.2106 0.5360 -0.0320 0.062 Uiso 1 1 calc R
H26C H 0.1771 0.5070 -0.0917 0.062 Uiso 1 1 calc R
C27 C 0.20041(13) 0.5356(5) 0.0967(2) 0.0372(12) Uani 1 1 d .
H27A H 0.1955 0.5652 0.1388 0.056 Uiso 1 1 calc R
H27B H 0.2153 0.6099 0.0774 0.056 Uiso 1 1 calc R
H27C H 0.2169 0.4492 0.0998 0.056 Uiso 1 1 calc R
C28 C 0.12239(13) 0.7532(4) -0.0942(2) 0.0259(9) Uani 1 1 d .
H28A H 0.1307 0.6740 -0.1165 0.031 Uiso 1 1 calc R
C29 C 0.14923(12) 0.8487(4) -0.0588(2) 0.0249(9) Uani 1 1 d .
C30 C 0.12486(12) 0.9527(4) -0.0356(2) 0.0252(9) Uani 1 1 d .
C31 C 0.08291(13) 0.9195(4) -0.0557(2) 0.0264(9) Uani 1 1 d .
C32 C 0.08137(13) 0.7947(5) -0.0911(2) 0.0269(9) Uani 1 1 d .
C33 C 0.19558(13) 0.8486(5) -0.0526(3) 0.0369(11) Uani 1 1 d .
H33A H 0.2057 0.9458 -0.0518 0.055 Uiso 1 1 calc R
H33B H 0.2047 0.7989 -0.0883 0.055 Uiso 1 1 calc R
H33C H 0.2067 0.8012 -0.0135 0.055 Uiso 1 1 calc R
C34 C 0.14028(15) 1.0805(5) 0.0005(2) 0.0342(11) Uani 1 1 d .
H34A H 0.1424 1.1587 -0.0286 0.051 Uiso 1 1 calc R
H34B H 0.1676 1.0610 0.0236 0.051 Uiso 1 1 calc R
H34C H 0.1210 1.1055 0.0301 0.051 Uiso 1 1 calc R
C35 C 0.04601(14) 1.0104(5) -0.0491(2) 0.0381(12) Uani 1 1 d .
H35A H 0.0424 1.0791 -0.0834 0.057 Uiso 1 1 calc R
H35B H 0.0503 1.0600 -0.0089 0.057 Uiso 1 1 calc R
H35C H 0.0213 0.9515 -0.0509 0.057 Uiso 1 1 calc R
C36 C 0.04312(15) 0.7275(6) -0.1244(3) 0.0427(13) Uani 1 1 d .
H36A H 0.0272 0.6849 -0.0936 0.064 Uiso 1 1 calc R
H36B H 0.0509 0.6546 -0.1529 0.064 Uiso 1 1 calc R
H36C H 0.0262 0.7990 -0.1485 0.064 Uiso 1 1 calc R
C37 C 0.14144(16) 0.5604(5) 0.2518(2) 0.0383(11) Uani 1 1 d .

loop_
_atom_site_aniso_label
_atom_site_aniso_U_11
_atom_site_aniso_U_22
_atom_site_aniso_U_33
_atom_site_aniso_U_23
_atom_site_aniso_U_13
_atom_site_aniso_U_12
Hf1 0.02009(8) 0.02056(9) 0.02060(9) 0.00034(7) 0.00132(6) -0.00016(6)
Hf2 0.01868(8) 0.01988(9) 0.02145(9) -0.00004(7) 0.00282(6) -0.00061(6)
O1 0.166(5) 0.039(2) 0.052(3) 0.016(2) 0.023(3) 0.017(3)
N1 0.0197(16) 0.0243(19) 0.0258(19) 0.0004(15) 0.0040(14) -0.0034(14)
N2 0.0272(19) 0.030(2) 0.030(2) 0.0030(17) 0.0016(16) 0.0009(16)
C1 0.024(2) 0.024(2) 0.035(3) -0.0004(19) -0.0034(18) 0.0042(17)
C2 0.0177(19) 0.031(2) 0.024(2) -0.0006(18) 0.0029(16) 0.0044(16)
C3 0.022(2) 0.033(3) 0.031(2) -0.002(2) 0.0090(17) 0.0006(18)
C4 0.021(2) 0.057(3) 0.026(2) -0.009(2) 0.0019(18) 0.003(2)
C5 0.020(2) 0.040(3) 0.043(3) -0.013(2) 0.0004(19) 0.0072(19)
C6 0.021(2) 0.030(2) 0.027(2) -0.0013(19) 0.0003(17) -0.0021(18)
C7 0.039(3) 0.046(3) 0.034(3) 0.003(2) 0.012(2) -0.010(2)
C8 0.038(3) 0.089(5) 0.031(3) -0.015(3) 0.007(2) -0.007(3)
C9 0.039(3) 0.050(3) 0.056(4) -0.020(3) -0.003(3) 0.014(2)
C10 0.027(2) 0.028(2) 0.027(2) -0.0029(18) 0.0008(17) 0.0001(17)
C11 0.028(2) 0.022(2) 0.031(2) -0.0043(18) -0.0051(18) -0.0057(17)
C12 0.022(2) 0.041(3) 0.028(2) -0.005(2) 0.0003(17) -0.0113(19)
C13 0.025(2) 0.030(2) 0.030(2) -0.0008(19) -0.0062(18) 0.0006(18)
C14 0.031(2) 0.030(2) 0.024(2) -0.0039(19) -0.0031(18) -0.0040(18)
C15 0.050(3) 0.030(3) 0.043(3) 0.005(2) -0.008(2) -0.009(2)
C16 0.031(2) 0.059(3) 0.042(3) -0.006(3) 0.006(2) -0.018(2)
C17 0.037(3) 0.048(3) 0.054(4) -0.004(3) -0.015(3) 0.013(2)
C18 0.060(3) 0.046(3) 0.023(2) 0.000(2) -0.006(2) -0.006(3)
C19 0.030(2) 0.019(2) 0.030(2) 0.0028(18) 0.0073(18) 0.0035(17)
C20 0.022(2) 0.017(2) 0.043(3) 0.0022(19) 0.0043(18) -0.0016(16)
C21 0.030(2) 0.023(2) 0.035(3) -0.0044(19) 0.0044(19) -0.0019(18)
C22 0.029(2) 0.020(2) 0.036(3) -0.0016(18) 0.0092(19) 0.0029(17)
C23 0.020(2) 0.022(2) 0.039(3) 0.0047(19) 0.0036(18) 0.0047(16)
C24 0.030(2) 0.025(2) 0.056(3) -0.004(2) 0.006(2) -0.0074(19)
C25 0.055(3) 0.028(3) 0.042(3) -0.006(2) 0.001(2) -0.004(2)
C26 0.041(3) 0.039(3) 0.048(3) 0.000(2) 0.020(2) 0.004(2)
C27 0.026(2) 0.031(3) 0.052(3) 0.000(2) -0.006(2) 0.0013(19)
C28 0.030(2) 0.024(2) 0.025(2) -0.0013(17) 0.0066(18) 0.0002(17)
C29 0.022(2) 0.025(2) 0.028(2) 0.0039(18) 0.0066(17) -0.0008(16)
C30 0.026(2) 0.025(2) 0.025(2) 0.0057(18) 0.0028(17) -0.0023(17)
C31 0.028(2) 0.026(2) 0.025(2) 0.0085(18) 0.0045(17) 0.0047(18)
C32 0.025(2) 0.033(3) 0.023(2) 0.0037(19) 0.0016(16) -0.0024(18)
C33 0.028(2) 0.035(3) 0.049(3) 0.010(2) 0.009(2) -0.002(2)
C34 0.046(3) 0.022(2) 0.035(3) 0.003(2) 0.008(2) -0.003(2)
C35 0.036(3) 0.043(3) 0.034(3) 0.007(2) 0.003(2) 0.015(2)
C36 0.035(3) 0.051(3) 0.039(3) 0.000(2) -0.003(2) -0.005(2)
C37 0.057(3) 0.031(3) 0.027(2) -0.003(2) 0.010(2) 0.003(2)

loop_
_atom_type_symbol
_atom_type_description
_atom_type_scat_dispersion_real
_atom_type_scat_dispersion_imag
_atom_type_scat_source
C C 0.0033 0.0016 'International Tables Vol C Tables 4.2.6.8 and 6.1.1.4'
H H 0.0000 0.0000 'International Tables Vol C Tables 4.2.6.8 and 6.1.1.4'
N N 0.0061 0.0033 'International Tables Vol C Tables 4.2.6.8 and 6.1.1.4'
O O 0.0106 0.0060 'International Tables Vol C Tables 4.2.6.8 and 6.1.1.4'
Hf Hf -0.5830 6.1852 'International Tables Vol C Tables 4.2.6.8 and 6.1.1.4'

loop_
_geom_angle_atom_site_label_1
_geom_angle_atom_site_label_2
_geom_angle_atom_site_label_3
_geom_angle
N1 Hf1 N2 98.61(14)
N1 Hf1 C1 87.65(14)
N2 Hf1 C1 128.97(14)
N1 Hf1 C11 99.40(14)
N2 Hf1 C11 130.81(14)
C1 Hf1 C11 97.18(14)
N1 Hf1 C10 131.39(14)
N2 Hf1 C10 108.44(14)
C1 Hf1 C10 104.17(14)
C11 Hf1 C10 33.18(14)
N1 Hf1 C4 133.05(14)
N2 Hf1 C4 88.92(16)
C1 Hf1 C4 53.98(16)
C11 Hf1 C4 110.22(16)
C10 Hf1 C4 87.97(15)
N1 Hf1 C5 120.04(15)
N2 Hf1 C5 121.51(16)
C1 Hf1 C5 32.77(15)
C11 Hf1 C5 86.76(15)
C10 Hf1 C5 78.49(14)
C4 Hf1 C5 32.58(16)
N1 Hf1 C14 127.33(14)
N2 Hf1 C14 78.43(14)
C1 Hf1 C14 134.87(14)
C11 Hf1 C14 54.46(14)
C10 Hf1 C14 32.46(13)
C4 Hf1 C14 99.61(15)
C5 Hf1 C14 104.57(15)
N1 Hf1 C3 104.84(14)
N2 Hf1 C3 76.02(14)
C1 Hf1 C3 53.66(15)
C11 Hf1 C3 140.28(14)
C10 Hf1 C3 120.28(14)
C4 Hf1 C3 32.53(14)
C5 Hf1 C3 53.89(14)
C14 Hf1 C3 124.44(15)
N1 Hf1 C2 79.12(13)
N2 Hf1 C2 98.56(13)
C1 Hf1 C2 32.83(13)
C11 Hf1 C2 129.67(14)
C10 Hf1 C2 132.79(14)
C4 Hf1 C2 53.93(14)
C5 Hf1 C2 54.33(14)
C14 Hf1 C2 153.53(14)
C3 Hf1 C2 32.11(14)
N1 Hf1 C12 80.05(14)
N2 Hf1 C12 109.10(14)
C1 Hf1 C12 121.82(15)
C11 Hf1 C12 32.31(14)
C10 Hf1 C12 53.41(14)
C4 Hf1 C12 140.54(15)
C5 Hf1 C12 118.86(15)
C14 Hf1 C12 53.22(15)
C3 Hf1 C12 172.55(14)
C2 Hf1 C12 147.45(14)
N1 Hf1 C13 95.27(14)
N2 Hf1 C13 79.59(14)
C1 Hf1 C13 150.60(14)
C11 Hf1 C13 53.46(13)
C10 Hf1 C13 53.13(14)
C4 Hf1 C13 131.60(15)
C5 Hf1 C13 131.63(14)
C14 Hf1 C13 32.10(14)
C3 Hf1 C13 150.31(15)
C2 Hf1 C13 173.82(14)
C12 Hf1 C13 31.59(14)
N1 Hf2 C6 92.06(14)
N1 Hf2 C28 125.13(13)
C6 Hf2 C28 122.67(15)
N1 Hf2 C19 87.49(14)
C6 Hf2 C19 88.89(15)
C28 Hf2 C19 129.16(14)
N1 Hf2 C29 92.30(14)
C6 Hf2 C29 130.94(15)
C28 Hf2 C29 32.90(13)
C19 Hf2 C29 140.12(14)
N1 Hf2 C23 81.30(14)
C6 Hf2 C23 120.99(16)
C28 Hf2 C23 107.77(14)
C19 Hf2 C23 32.67(13)
C29 Hf2 C23 107.97(14)
N1 Hf2 C32 133.96(14)
C6 Hf2 C32 90.40(15)
C28 Hf2 C32 32.29(13)
C19 Hf2 C32 138.53(14)
C29 Hf2 C32 53.84(13)
C23 Hf2 C32 134.25(15)
N1 Hf2 C20 118.84(14)
C6 Hf2 C20 81.98(15)
C28 Hf2 C20 107.90(15)
C19 Hf2 C20 32.03(14)
C29 Hf2 C20 135.56(15)
C23 Hf2 C20 53.18(13)
C32 Hf2 C20 107.03(14)
N1 Hf2 C22 108.12(13)
C6 Hf2 C22 134.68(15)
C28 Hf2 C22 78.05(14)
C19 Hf2 C22 53.34(14)
C29 Hf2 C22 89.39(14)
C23 Hf2 C22 32.03(14)
C32 Hf2 C22 102.22(14)
C20 Hf2 C22 52.70(13)
N1 Hf2 C21 133.98(13)
C6 Hf2 C21 107.46(15)
C28 Hf2 C21 78.47(14)
C19 Hf2 C21 52.85(15)
C29 Hf2 C21 103.99(15)
C23 Hf2 C21 52.82(14)
C32 Hf2 C21 88.23(14)
C20 Hf2 C21 31.58(14)
C22 Hf2 C21 31.73(13)
N1 Hf2 C30 81.87(13)
C6 Hf2 C30 101.27(15)
C28 Hf2 C30 52.87(14)
C19 Hf2 C30 165.49(13)
C29 Hf2 C30 31.71(13)
C23 Hf2 C30 134.77(13)
C32 Hf2 C30 52.66(13)
C20 Hf2 C30 159.09(14)
C22 Hf2 C30 121.09(14)
C21 Hf2 C30 131.29(14)
N1 Hf2 C31 104.64(13)
C6 Hf2 C31 79.25(15)
C28 Hf2 C31 52.27(14)
C19 Hf2 C31 163.20(13)
C29 Hf2 C31 52.45(13)
C23 Hf2 C31 159.10(14)
C32 Hf2 C31 31.38(14)
C20 Hf2 C31 132.95(13)
C22 Hf2 C31 130.09(14)
C21 Hf2 C31 119.52(14)
C30 Hf2 C31 31.30(12)
Hf1 N1 Hf2 131.47(17)
C37 N2 Hf1 173.3(4)
C5 C1 C2 110.0(4)
C5 C1 Hf1 75.7(2)
C2 C1 Hf1 77.1(2)
C3 C2 C1 105.9(4)
C3 C2 C6 127.2(4)
C1 C2 C6 126.9(4)
C3 C2 Hf1 73.2(2)
C1 C2 Hf1 70.0(2)
C6 C2 Hf1 123.2(3)
C2 C3 C4 109.0(4)
C2 C3 C7 125.2(4)
C4 C3 C7 125.2(4)
C2 C3 Hf1 74.7(2)
C4 C3 Hf1 72.8(2)
C7 C3 Hf1 125.6(3)
C5 C4 C3 108.3(4)
C5 C4 C8 126.0(5)
C3 C4 C8 125.5(5)
C5 C4 Hf1 73.8(3)
C3 C4 Hf1 74.7(3)
C8 C4 Hf1 121.8(3)
C1 C5 C4 106.7(4)
C1 C5 C9 125.4(5)
C4 C5 C9 127.0(5)
C1 C5 Hf1 71.6(2)
C4 C5 Hf1 73.6(3)
C9 C5 Hf1 128.7(3)
C2 C6 Hf2 110.4(3)
C14 C10 C11 109.0(4)
C14 C10 Hf1 76.1(2)
C11 C10 Hf1 73.3(2)
C12 C11 C10 107.1(4)
C12 C11 C15 125.6(5)
C10 C11 C15 126.7(4)
C12 C11 Hf1 77.3(2)
C10 C11 Hf1 73.5(2)
C15 C11 Hf1 122.4(3)
C13 C12 C11 108.4(4)
C13 C12 C16 124.7(4)
C11 C12 C16 126.5(4)
C13 C12 Hf1 74.8(2)
C11 C12 Hf1 70.4(2)
C16 C12 Hf1 126.0(3)
C12 C13 C14 108.6(4)
C12 C13 C17 126.4(5)
C14 C13 C17 124.8(4)
C12 C13 Hf1 73.7(2)
C14 C13 Hf1 72.4(2)
C17 C13 Hf1 124.5(3)
C10 C14 C13 106.9(4)
C10 C14 C18 126.5(4)
C13 C14 C18 126.3(4)
C10 C14 Hf1 71.5(2)
C13 C14 Hf1 75.5(2)
C18 C14 Hf1 123.3(3)
C20 C19 C23 108.4(4)
C20 C19 Hf2 76.9(2)
C23 C19 Hf2 74.7(2)
C19 C20 C21 108.0(4)
C19 C20 C24 125.7(4)
C21 C20 C24 125.5(4)
C19 C20 Hf2 71.0(2)
C21 C20 Hf2 75.6(2)
C24 C20 Hf2 127.1(3)
C20 C21 C22 108.0(4)
C20 C21 C25 126.1(4)
C22 C21 C25 124.9(4)
C20 C21 Hf2 72.9(2)
C22 C21 Hf2 73.1(2)
C25 C21 Hf2 128.7(3)
C23 C22 C21 107.7(4)
C23 C22 C26 124.9(4)
C21 C22 C26 126.1(4)
C23 C22 Hf2 71.8(2)
C21 C22 Hf2 75.2(2)
C26 C22 Hf2 128.9(3)
C22 C23 C19 107.8(4)
C22 C23 C27 126.0(4)
C19 C23 C27 126.0(4)
C22 C23 Hf2 76.2(2)
C19 C23 Hf2 72.6(2)
C27 C23 Hf2 120.4(3)
C32 C28 C29 108.7(4)
C32 C28 Hf2 76.5(3)
C29 C28 Hf2 74.0(3)
C30 C29 C28 107.7(4)
C30 C29 C33 125.5(4)
C28 C29 C33 126.5(4)
C30 C29 Hf2 78.3(2)
C28 C29 Hf2 73.1(2)
C33 C29 Hf2 119.5(3)
C29 C30 C31 107.8(4)
C29 C30 C34 126.2(4)
C31 C30 C34 125.9(4)
C29 C30 Hf2 70.0(2)
C31 C30 Hf2 75.5(2)
C34 C30 Hf2 123.0(3)
C32 C31 C30 108.5(4)
C32 C31 C35 124.2(4)
C30 C31 C35 126.7(4)
C32 C31 Hf2 71.1(2)
C30 C31 Hf2 73.2(2)
C35 C31 Hf2 128.3(3)
C28 C32 C31 107.2(4)
C28 C32 C36 126.6(4)
C31 C32 C36 126.0(4)
C28 C32 Hf2 71.2(2)
C31 C32 Hf2 77.5(2)
C36 C32 Hf2 121.4(3)
N2 C37 O1 179.1(7)

loop_
_geom_bond_atom_site_label_1
_geom_bond_atom_site_label_2
_geom_bond_distance
Hf1 N1 2.032(4)
Hf1 N2 2.144(4)
Hf1 C1 2.475(4)
Hf1 C11 2.487(4)
Hf1 C10 2.490(4)
Hf1 C4 2.525(4)
Hf1 C5 2.528(4)
Hf1 C14 2.548(4)
Hf1 C3 2.549(4)
Hf1 C2 2.567(4)
Hf1 C12 2.575(4)
Hf1 C13 2.589(4)
Hf2 N1 2.059(3)
Hf2 C6 2.289(4)
Hf2 C28 2.491(4)
Hf2 C19 2.499(4)
Hf2 C29 2.504(4)
Hf2 C23 2.526(4)
Hf2 C32 2.558(4)
Hf2 C20 2.574(4)
Hf2 C22 2.582(4)
Hf2 C21 2.609(4)
Hf2 C30 2.610(4)
Hf2 C31 2.640(4)
O1 C37 1.198(6)
N2 C37 1.153(6)
C1 C5 1.412(6)
C1 C2 1.428(6)
C2 C3 1.415(6)
C2 C6 1.489(6)
C3 C4 1.421(6)
C3 C7 1.501(6)
C4 C5 1.417(7)
C4 C8 1.500(7)
C5 C9 1.496(7)
C10 C14 1.409(6)
C10 C11 1.421(6)
C11 C12 1.411(6)
C11 C15 1.504(6)
C12 C13 1.406(6)
C12 C16 1.499(7)
C13 C14 1.421(6)
C13 C17 1.499(6)
C14 C18 1.486(6)
C19 C20 1.401(6)
C19 C23 1.414(6)
C20 C21 1.410(6)
C20 C24 1.496(6)
C21 C22 1.419(6)
C21 C25 1.506(6)
C22 C23 1.410(6)
C22 C26 1.495(6)
C23 C27 1.511(6)
C28 C32 1.405(6)
C28 C29 1.414(6)
C29 C30 1.401(6)
C29 C33 1.501(6)
C30 C31 1.417(6)
C30 C34 1.494(6)
C31 C32 1.408(6)
C31 C35 1.504(6)
C32 C36 1.500(6)
